data_7015500
loop_
_publ_author_name
'Otero, Antonio'
'Lara-S\'anchez, Agust\'in'
'Fern\'andez-Baeza, Juan'
'Alonso-Moreno, Carlos'
'M\'arquez-Segovia, Isabel'
'S\'anchez-Barba, Luis F'
'Castro-Osma, Jos\'e A'
'Rodr\'iguez, Ana M'

_publ_section_title
;
 Heteroscorpionate rare-earth initiators for the controlled
 ring-opening polymerization of cyclic esters.
;
_journal_issue 17
_journal_name_full 'Dalton transactions (Cambridge, England : 2003)'
_journal_page_first 4687
_journal_page_last 4696
_journal_paper_doi 10.1039/c0dt01678k
_journal_volume 40
_journal_year 2011
_chemical_formula_moiety 'C40 H74 N12 O2 Si4 Sm2, 4(C7 H8)'
_chemical_formula_sum 'C68 H106 N12 O2 Si4 Sm2'
_chemical_formula_weight 1536.71
_chemical_name_systematic
;
?
;
_space_group_IT_number 14
_symmetry_cell_setting monoclinic
_symmetry_space_group_name_Hall '-P 2yn'
_symmetry_space_group_name_H-M 'P 1 21/n 1'
_atom_sites_solution_hydrogens geom
_atom_sites_solution_primary direct
_atom_sites_solution_secondary difmap
_audit_creation_method SHELXL-97
_cell_angle_alpha 90.00
_cell_angle_beta 94.835(7)
_cell_angle_gamma 90.00
_cell_formula_units_Z 4
_cell_length_a 12.639(6)
_cell_length_b 26.133(13)
_cell_length_c 19.332(9)
_cell_measurement_reflns_used 1193
_cell_measurement_temperature 230(2)
_cell_measurement_theta_max 16.702
_cell_measurement_theta_min 2.246
_cell_volume 6363(5)
_computing_cell_refinement 'Bruker SAINT'
_computing_data_collection 'Bruker APEX'
_computing_data_reduction 'Bruker SAINT, SADABS, XPREP'
_computing_molecular_graphics 'Bruker SHELXTL'
_computing_publication_material 'Bruker SHELXTL'
_computing_structure_refinement 'SHELXL-97 (Sheldrick, 1997)'
_computing_structure_solution 'SHELXS-97 (Sheldrick, 1990)'
_diffrn_ambient_temperature 230(2)
_diffrn_measured_fraction_theta_full 0.985
_diffrn_measured_fraction_theta_max 0.985
_diffrn_measurement_device_type 'CCd area detector'
_diffrn_measurement_method 'omega scans'
_diffrn_radiation_monochromator graphite
_diffrn_radiation_source 'fine-focus sealed tube'
_diffrn_radiation_type MoK\a
_diffrn_radiation_wavelength 0.71073
_diffrn_reflns_av_R_equivalents 0.1493
_diffrn_reflns_av_sigmaI/netI 0.2145
_diffrn_reflns_limit_h_max 15
_diffrn_reflns_limit_h_min -15
_diffrn_reflns_limit_k_max 31
_diffrn_reflns_limit_k_min -31
_diffrn_reflns_limit_l_max 22
_diffrn_reflns_limit_l_min -22
_diffrn_reflns_number 26689
_diffrn_reflns_theta_full 25.00
_diffrn_reflns_theta_max 25.00
_diffrn_reflns_theta_min 2.25
_exptl_absorpt_coefficient_mu 1.961
_exptl_absorpt_correction_T_max 0.7461
_exptl_absorpt_correction_T_min 0.6318
_exptl_absorpt_correction_type multi-scan
_exptl_absorpt_process_details SADABS
_exptl_crystal_colour yellow
_exptl_crystal_density_diffrn 1.604
_exptl_crystal_density_method 'not measured'
_exptl_crystal_description block
_exptl_crystal_F_000 3176
_exptl_crystal_size_max 0.26
_exptl_crystal_size_mid 0.22
_exptl_crystal_size_min 0.16
_refine_diff_density_max 2.710
_refine_diff_density_min -2.217
_refine_diff_density_rms 0.208
_refine_ls_extinction_method none
_refine_ls_goodness_of_fit_ref 0.936
_refine_ls_hydrogen_treatment constr
_refine_ls_matrix_type full
_refine_ls_number_parameters 568
_refine_ls_number_reflns 11032
_refine_ls_number_restraints 99
_refine_ls_restrained_S_all 0.985
_refine_ls_R_factor_all 0.1630
_refine_ls_R_factor_gt 0.0888
_refine_ls_shift/su_max 0.031
_refine_ls_shift/su_mean 0.004
_refine_ls_structure_factor_coef Fsqd
_refine_ls_weighting_details 'calc w=1/[\s^2^(Fo^2^)+(0.1019P)^2^+0.0000P] where P=(Fo^2^+2Fc^2^)/3'
_refine_ls_weighting_scheme calc
_refine_ls_wR_factor_gt 0.1973
_refine_ls_wR_factor_ref 0.2311
_reflns_number_gt 4899
_reflns_number_total 11032
_reflns_threshold_expression >2sigma(I)
_cod_data_source_file c0dt01678k.txt
_cod_data_source_block 4
_cod_original_sg_symbol_H-M P21/n
_cod_database_code 7015500

loop_
_symmetry_equiv_pos_as_xyz
'x, y, z'
'-x+1/2, y+1/2, -z+1/2'
'-x, -y, -z'
'x-1/2, -y-1/2, z-1/2'

loop_
_atom_site_label
_atom_site_type_symbol
_atom_site_fract_x
_atom_site_fract_y
_atom_site_fract_z
_atom_site_U_iso_or_equiv
_atom_site_adp_type
_atom_site_occupancy
_atom_site_symmetry_multiplicity
_atom_site_calc_flag
_atom_site_refinement_flags
_atom_site_disorder_assembly
_atom_site_disorder_group
Sm1 Sm 0.29392(6) 0.36784(3) 0.08667(3) 0.0299(2) Uani 1 1 d . D .
Sm2 Sm 0.34365(6) 0.22789(3) 0.04404(4) 0.0376(3) Uani 1 1 d . D .
Si1 Si 0.1662(4) 0.3625(2) 0.2363(2) 0.0714(16) Uani 1 1 d . . .
HI1 H 0.2161 0.3337 0.2402 0.086 Uiso 1 1 calc R A 1
Si2 Si 0.1454(4) 0.45676(18) 0.1414(2) 0.0561(13) Uani 1 1 d . . .
HI2 H 0.1749 0.4622 0.0967 0.067 Uiso 1 1 calc R D .
Si3 Si 0.4839(5) 0.1258(3) 0.0415(3) 0.095(2) Uiso 1 1 d . . .
HI3 H 0.4494 0.1371 -0.0033 0.114 Uiso 1 1 calc R B 1
Si4 Si 0.5184(4) 0.18089(19) 0.1795(2) 0.0602(14) Uani 1 1 d . . .
HI4 H 0.5297 0.1472 0.2010 0.072 Uiso 1 1 calc R C 1
N1 N 0.3722(9) 0.4198(4) -0.0115(5) 0.030(3) Uani 1 1 d . . .
N2 N 0.4761(9) 0.4068(4) -0.0094(5) 0.034(3) Uani 1 1 d . D .
N3 N 0.4575(9) 0.4085(4) 0.1475(5) 0.035(3) Uani 1 1 d . . .
N4 N 0.5404(9) 0.3890(4) 0.1098(6) 0.036(3) Uani 1 1 d . D .
N5 N 0.4578(9) 0.2871(5) -0.0154(6) 0.041(3) Uani 1 1 d . . .
N6 N 0.1944(8) 0.4003(4) 0.1703(5) 0.039(3) Uani 1 1 d . D .
N7 N 0.2258(10) 0.2102(4) -0.0710(5) 0.036(3) Uani 1 1 d . . .
N8 N 0.1232(10) 0.2193(4) -0.0526(6) 0.039(3) Uani 1 1 d . D .
N9 N 0.1989(13) 0.1736(5) 0.0884(7) 0.061(4) Uani 1 1 d . . .
N10 N 0.1057(11) 0.2029(6) 0.0673(7) 0.054(4) Uani 1 1 d . D .
N11 N 0.1631(8) 0.3296(4) 0.0013(5) 0.030(3) Uani 1 1 d . . .
N12 N 0.4597(11) 0.1739(5) 0.0979(6) 0.063(4) Uani 1 1 d . D .
O1 O 0.4295(6) 0.3001(3) 0.0957(4) 0.031(2) Uani 1 1 d . . .
O2 O 0.2175(7) 0.2858(3) 0.0961(4) 0.032(2) Uani 1 1 d . . .
C1 C 0.5304(13) 0.4342(6) -0.0527(7) 0.044(4) Uani 1 1 d . . .
C2 C 0.4589(14) 0.4665(6) -0.0848(8) 0.054(4) Uani 1 1 d . D .
H2 H 0.4716 0.4909 -0.1181 0.065 Uiso 1 1 calc R . .
C3 C 0.3606(13) 0.4557(5) -0.0578(7) 0.041(4) Uani 1 1 d . D .
C4 C 0.6455(12) 0.4286(7) -0.0602(8) 0.072(6) Uani 1 1 d . D .
H4A H 0.6739 0.4019 -0.0300 0.108 Uiso 1 1 calc R . .
H4B H 0.6810 0.4602 -0.0481 0.108 Uiso 1 1 calc R . .
H4C H 0.6561 0.4200 -0.1074 0.108 Uiso 1 1 calc R . .
C5 C 0.2598(13) 0.4815(7) -0.0794(8) 0.067(5) Uani 1 1 d . . .
H5A H 0.2043 0.4677 -0.0540 0.101 Uiso 1 1 calc R D .
H5B H 0.2424 0.4763 -0.1282 0.101 Uiso 1 1 calc R . .
H5C H 0.2667 0.5175 -0.0701 0.101 Uiso 1 1 calc R . .
C6 C 0.6332(14) 0.3904(6) 0.1472(8) 0.046(4) Uani 1 1 d . . .
C7 C 0.6158(13) 0.4133(6) 0.2072(7) 0.046(4) Uani 1 1 d . D .
H7 H 0.6676 0.4210 0.2427 0.055 Uiso 1 1 calc R . .
C8 C 0.5063(12) 0.4240(5) 0.2079(7) 0.038(4) Uani 1 1 d . D .
C9 C 0.7313(13) 0.3693(6) 0.1190(9) 0.069(5) Uani 1 1 d . D .
H9A H 0.7134 0.3553 0.0736 0.104 Uiso 1 1 calc R . .
H9B H 0.7609 0.3429 0.1493 0.104 Uiso 1 1 calc R . .
H9C H 0.7824 0.3962 0.1161 0.104 Uiso 1 1 calc R . .
C10 C 0.4479(11) 0.4456(8) 0.2642(7) 0.070(6) Uani 1 1 d . . .
H10A H 0.3739 0.4482 0.2488 0.105 Uiso 1 1 calc R D .
H10B H 0.4754 0.4790 0.2762 0.105 Uiso 1 1 calc R . .
H10C H 0.4566 0.4237 0.3041 0.105 Uiso 1 1 calc R . .
C12 C 0.5159(11) 0.3679(6) 0.0411(7) 0.042(4) Uani 1 1 d . . .
C13 C 0.4715(12) 0.3191(6) 0.0363(7) 0.042(4) Uani 1 1 d . D .
C14 C 0.5141(12) 0.2985(7) -0.0781(8) 0.056(5) Uani 1 1 d . E .
H14 H 0.5625 0.3270 -0.0659 0.067 Uiso 1 1 calc R . .
C15 C 0.4423(15) 0.3156(8) -0.1386(9) 0.089(7) Uani 1 1 d . . .
H15A H 0.4032 0.3451 -0.1259 0.134 Uiso 1 1 calc R E .
H15B H 0.3937 0.2885 -0.1525 0.134 Uiso 1 1 calc R . .
H15C H 0.4836 0.3241 -0.1764 0.134 Uiso 1 1 calc R . .
C16 C 0.5823(14) 0.2529(8) -0.0945(10) 0.078(6) Uani 1 1 d D . .
H16A H 0.5369 0.2231 -0.1015 0.094 Uiso 1 1 calc R E .
H16B H 0.6136 0.2595 -0.1378 0.094 Uiso 1 1 calc R . .
C19 C 0.1646(18) 0.3943(9) 0.3216(10) 0.121(9) Uani 1 1 d . D .
H19A H 0.1481 0.3697 0.3559 0.181 Uiso 1 1 calc R . .
H19B H 0.1118 0.4208 0.3187 0.181 Uiso 1 1 calc R . .
H19C H 0.2331 0.4090 0.3344 0.181 Uiso 1 1 calc R . .
C20 C 0.0022(13) 0.4633(8) 0.1234(10) 0.087(7) Uani 1 1 d . D .
H20A H -0.0247 0.4350 0.0957 0.130 Uiso 1 1 calc R . .
H20B H -0.0133 0.4947 0.0987 0.130 Uiso 1 1 calc R . .
H20C H -0.0308 0.4638 0.1664 0.130 Uiso 1 1 calc R . .
C21 C 0.1818(17) 0.5125(7) 0.1922(10) 0.100(7) Uani 1 1 d . D .
H21A H 0.2570 0.5123 0.2045 0.150 Uiso 1 1 calc R . .
H21B H 0.1450 0.5124 0.2337 0.150 Uiso 1 1 calc R . .
H21C H 0.1629 0.5427 0.1657 0.150 Uiso 1 1 calc R . .
C22 C 0.0502(13) 0.2046(5) -0.1024(7) 0.041(4) Uani 1 1 d . . .
C23 C 0.1049(15) 0.1858(6) -0.1569(8) 0.063(5) Uani 1 1 d . E .
H23 H 0.0759 0.1723 -0.1988 0.075 Uiso 1 1 calc R . .
C24 C 0.2180(14) 0.1917(6) -0.1341(8) 0.050(4) Uani 1 1 d . E .
C25 C -0.0642(12) 0.2085(7) -0.0974(8) 0.059(6) Uani 1 1 d . E .
H25A H -0.0773 0.2232 -0.0534 0.089 Uiso 1 1 calc R . .
H25B H -0.0954 0.1750 -0.1012 0.089 Uiso 1 1 calc R . .
H25C H -0.0950 0.2298 -0.1341 0.089 Uiso 1 1 calc R . .
C26 C 0.3068(12) 0.1807(6) -0.1740(8) 0.066(5) Uani 1 1 d . . .
H26A H 0.3719 0.1883 -0.1467 0.099 Uiso 1 1 calc R E .
H26B H 0.3019 0.2014 -0.2153 0.099 Uiso 1 1 calc R . .
H26C H 0.3057 0.1452 -0.1867 0.099 Uiso 1 1 calc R . .
C27 C 0.0327(15) 0.1900(10) 0.1141(11) 0.066(7) Uani 1 1 d . . .
C28 C 0.085(4) 0.1576(11) 0.1571(13) 0.071(2) Uiso 1 1 d . E .
H28 H 0.0534 0.1429 0.1941 0.085 Uiso 1 1 calc R . .
C29 C 0.179(2) 0.1474(13) 0.1459(17) 0.109(12) Uani 1 1 d . E .
C30 C -0.0712(19) 0.2172(10) 0.0993(11) 0.076(10) Uani 1 1 d . E .
H30A H -0.0688 0.2376 0.0582 0.114 Uiso 1 1 calc R . .
H30B H -0.0840 0.2388 0.1378 0.114 Uiso 1 1 calc R . .
H30C H -0.1273 0.1925 0.0923 0.114 Uiso 1 1 calc R . .
C31 C 0.246(2) 0.1101(8) 0.1822(11) 0.103(12) Uani 1 1 d . . .
H31A H 0.3125 0.1087 0.1624 0.155 Uiso 1 1 calc R E .
H31B H 0.2119 0.0772 0.1784 0.155 Uiso 1 1 calc R . .
H31C H 0.2568 0.1196 0.2303 0.155 Uiso 1 1 calc R . .
C32 C 0.1119(12) 0.2391(6) 0.0161(8) 0.046(4) Uani 1 1 d . . .
C33 C 0.1618(11) 0.2873(6) 0.0349(7) 0.042(4) Uani 1 1 d . D .
C34 C 0.0938(12) 0.3366(6) -0.0641(8) 0.050(4) Uani 1 1 d . D .
H34 H 0.0503 0.3058 -0.0722 0.060 Uiso 1 1 calc R . .
C35 C 0.1629(15) 0.3425(7) -0.1229(7) 0.074(6) Uani 1 1 d . . .
H35A H 0.2044 0.3120 -0.1269 0.112 Uiso 1 1 calc R D .
H35B H 0.2093 0.3712 -0.1141 0.112 Uiso 1 1 calc R . .
H35C H 0.1192 0.3480 -0.1653 0.112 Uiso 1 1 calc R . .
C36 C 0.0245(15) 0.3823(8) -0.0572(11) 0.093(7) Uani 1 1 d D . .
H36A H 0.0637 0.4083 -0.0299 0.112 Uiso 1 1 calc R D .
H36B H 0.0047 0.3964 -0.1029 0.112 Uiso 1 1 calc R . .
C17 C 0.673(2) 0.2403(15) -0.0375(15) 0.138(17) Uiso 1 1 d D E .
H17A H 0.7108 0.2105 -0.0510 0.206 Uiso 1 1 calc R . .
H17B H 0.6432 0.2338 0.0057 0.206 Uiso 1 1 calc R . .
H17C H 0.7211 0.2687 -0.0321 0.206 Uiso 1 1 calc R . .
C37 C -0.073(2) 0.3683(11) -0.0230(13) 0.159(11) Uiso 1 1 d D D .
H37A H -0.1157 0.3983 -0.0179 0.238 Uiso 1 1 calc R . .
H37B H -0.0537 0.3538 0.0218 0.238 Uiso 1 1 calc R . .
H37C H -0.1138 0.3437 -0.0512 0.238 Uiso 1 1 calc R . .
C18 C 0.033(3) 0.3386(16) 0.225(2) 0.064(11) Uiso 0.50 1 d P D 1
H18A H 0.0229 0.3210 0.1815 0.096 Uiso 0.50 1 calc PR D 1
H18B H -0.0156 0.3666 0.2258 0.096 Uiso 0.50 1 calc PR D 1
H18C H 0.0217 0.3153 0.2621 0.096 Uiso 0.50 1 calc PR D 1
C38 C 0.4199(18) 0.0613(10) 0.0584(12) 0.135(9) Uiso 1 1 d . E 1
H38A H 0.3471 0.0665 0.0675 0.202 Uiso 1 1 calc R E 1
H38B H 0.4574 0.0453 0.0978 0.202 Uiso 1 1 calc R E 1
H38C H 0.4228 0.0398 0.0184 0.202 Uiso 1 1 calc R E 1
C39 C 0.6096(17) 0.1141(10) 0.0257(11) 0.122(8) Uiso 1 1 d . E 1
H39A H 0.6445 0.1458 0.0168 0.183 Uiso 1 1 calc R E 1
H39B H 0.6108 0.0921 -0.0139 0.183 Uiso 1 1 calc R E 1
H39C H 0.6459 0.0978 0.0654 0.183 Uiso 1 1 calc R E 1
C40 C 0.4306(13) 0.2195(6) 0.2311(8) 0.067(5) Uiso 1 1 d . E 1
H40A H 0.3633 0.2026 0.2322 0.101 Uiso 1 1 calc R E 1
H40B H 0.4202 0.2526 0.2103 0.101 Uiso 1 1 calc R E 1
H40C H 0.4629 0.2232 0.2776 0.101 Uiso 1 1 calc R E 1
C41 C 0.6458(15) 0.2158(7) 0.1828(10) 0.089(6) Uiso 1 1 d . E 1
H41A H 0.6949 0.1973 0.1570 0.133 Uiso 1 1 calc R E 1
H41B H 0.6743 0.2191 0.2302 0.133 Uiso 1 1 calc R E 1
H41C H 0.6343 0.2492 0.1629 0.133 Uiso 1 1 calc R E 1
C18A C 0.050(3) 0.3155(16) 0.214(2) 0.079(13) Uiso 0.50 1 d P D 2
H18D H 0.0568 0.3012 0.1686 0.119 Uiso 0.50 1 calc PR D 2
H18E H -0.0158 0.3335 0.2139 0.119 Uiso 0.50 1 calc PR D 2
H18F H 0.0527 0.2886 0.2476 0.119 Uiso 0.50 1 calc PR D 2
C61 C 0.2661(15) 0.4678(8) -0.3114(11) 0.095(6) Uani 1 1 d DU . .
C62 C 0.1707(15) 0.4735(7) -0.2827(8) 0.087(5) Uani 1 1 d DU . .
H62 H 0.1520 0.4517 -0.2477 0.104 Uiso 1 1 calc R . .
C63 C 0.1051(14) 0.5113(8) -0.3066(9) 0.111(6) Uani 1 1 d DU . .
H63 H 0.0410 0.5164 -0.2872 0.133 Uiso 1 1 calc R . .
C64 C 0.1327(16) 0.5424(7) -0.3595(10) 0.108(6) Uani 1 1 d DU . .
H64 H 0.0860 0.5671 -0.3786 0.130 Uiso 1 1 calc R . .
C65 C 0.2296(16) 0.5361(8) -0.3832(9) 0.098(6) Uani 1 1 d DU . .
H65 H 0.2505 0.5589 -0.4164 0.118 Uiso 1 1 calc R . .
C66 C 0.2979(15) 0.4983(9) -0.3608(11) 0.101(6) Uani 1 1 d DU . .
H66 H 0.3630 0.4939 -0.3791 0.122 Uiso 1 1 calc R . .
C67 C 0.337(2) 0.4250(10) -0.2783(14) 0.155(10) Uani 1 1 d DU . .
H67A H 0.3001 0.4076 -0.2438 0.233 Uiso 1 1 calc R . .
H67B H 0.4014 0.4396 -0.2569 0.233 Uiso 1 1 calc R . .
H67C H 0.3538 0.4012 -0.3135 0.233 Uiso 1 1 calc R . .

loop_
_atom_site_aniso_label
_atom_site_aniso_U_11
_atom_site_aniso_U_22
_atom_site_aniso_U_33
_atom_site_aniso_U_23
_atom_site_aniso_U_13
_atom_site_aniso_U_12
Sm1 0.0253(5) 0.0320(4) 0.0318(4) -0.0020(3) -0.0001(3) -0.0022(4)
Sm2 0.0424(6) 0.0285(4) 0.0393(5) 0.0019(4) -0.0120(4) 0.0013(4)
Si1 0.081(4) 0.090(4) 0.045(3) -0.006(3) 0.020(3) -0.007(3)
Si2 0.052(3) 0.054(3) 0.064(3) -0.019(3) 0.015(3) -0.004(3)
Si4 0.075(4) 0.051(3) 0.051(3) -0.001(2) -0.021(3) 0.018(3)
N1 0.032(8) 0.033(6) 0.025(6) 0.005(5) 0.004(5) 0.008(6)
N2 0.032(8) 0.036(7) 0.034(6) 0.005(6) 0.002(6) -0.004(6)
N3 0.037(8) 0.040(7) 0.028(6) -0.008(6) 0.001(6) -0.013(6)
N4 0.031(8) 0.037(7) 0.039(7) 0.002(6) 0.001(7) -0.002(6)
N5 0.042(8) 0.043(7) 0.038(7) -0.008(6) 0.000(6) 0.002(6)
N6 0.034(7) 0.038(7) 0.044(7) -0.014(6) 0.002(6) 0.000(6)
N7 0.045(9) 0.030(6) 0.031(6) -0.016(6) -0.011(6) -0.007(6)
N8 0.030(8) 0.041(7) 0.046(8) 0.004(6) 0.006(7) -0.005(6)
N9 0.099(14) 0.035(8) 0.045(8) 0.028(7) -0.009(8) -0.025(8)
N10 0.049(10) 0.060(9) 0.054(8) -0.012(8) 0.002(8) -0.030(8)
N11 0.037(8) 0.011(5) 0.040(7) 0.011(5) 0.000(6) 0.004(5)
N12 0.100(12) 0.036(8) 0.051(8) -0.014(7) -0.007(8) 0.005(8)
O1 0.020(5) 0.037(5) 0.033(5) -0.003(5) -0.011(4) 0.002(4)
O2 0.027(6) 0.041(6) 0.029(5) -0.001(4) 0.005(5) -0.019(5)
C1 0.051(12) 0.054(10) 0.026(8) -0.001(8) 0.002(8) -0.031(9)
C2 0.067(13) 0.043(10) 0.049(10) 0.004(9) -0.010(10) -0.011(10)
C3 0.054(12) 0.035(9) 0.031(8) -0.002(7) -0.017(8) 0.002(8)
C4 0.038(11) 0.107(16) 0.075(12) 0.024(12) 0.028(9) -0.013(11)
C5 0.078(14) 0.064(12) 0.059(10) 0.008(10) 0.001(10) -0.012(11)
C6 0.058(13) 0.037(9) 0.039(9) 0.023(8) -0.013(9) -0.005(9)
C7 0.050(12) 0.054(10) 0.029(8) 0.004(8) -0.017(8) -0.012(9)
C8 0.031(10) 0.038(9) 0.041(9) 0.009(7) -0.015(8) -0.026(8)
C9 0.067(14) 0.056(11) 0.087(13) 0.008(11) 0.017(11) 0.007(10)
C10 0.036(11) 0.132(18) 0.042(9) -0.011(11) 0.004(8) 0.006(11)
C12 0.025(9) 0.054(10) 0.046(9) -0.004(9) -0.001(7) -0.005(8)
C13 0.037(10) 0.054(10) 0.037(9) 0.017(9) 0.010(8) 0.027(9)
C14 0.029(10) 0.070(12) 0.072(12) -0.034(10) 0.028(9) -0.011(9)
C15 0.100(17) 0.102(17) 0.065(12) 0.005(12) -0.003(12) -0.024(14)
C16 0.063(13) 0.081(14) 0.090(13) -0.028(12) -0.007(11) 0.015(12)
C19 0.12(2) 0.15(2) 0.099(16) 0.025(16) 0.040(15) 0.030(18)
C20 0.053(13) 0.091(15) 0.111(18) -0.025(14) -0.026(12) 0.035(12)
C21 0.130(19) 0.065(13) 0.109(15) -0.007(13) 0.036(14) 0.001(14)
C22 0.043(12) 0.035(8) 0.042(9) 0.002(8) -0.018(8) -0.013(8)
C23 0.095(16) 0.051(11) 0.045(9) -0.015(9) 0.017(11) -0.001(11)
C24 0.057(13) 0.035(9) 0.055(10) -0.007(8) -0.024(9) 0.006(9)
C25 0.041(12) 0.079(15) 0.053(10) -0.025(11) -0.024(9) -0.018(11)
C26 0.057(12) 0.072(12) 0.070(11) -0.035(10) 0.014(10) 0.024(10)
C27 0.072(12) 0.062(2) 0.069(13) -0.024(14) 0.031(11) -0.034(13)
C29 0.09(2) 0.11(2) 0.12(2) -0.03(2) -0.042(19) -0.022(19)
C30 0.061(2) 0.081(3) 0.091(16) -0.030(17) 0.031(15) -0.038(2)
C31 0.114(3) 0.078(16) 0.105(19) 0.055(16) -0.064(2) -0.035(19)
C32 0.042(11) 0.035(9) 0.064(11) 0.012(9) 0.012(9) -0.006(8)
C33 0.028(10) 0.059(11) 0.040(9) -0.026(9) 0.012(8) 0.004(8)
C34 0.040(11) 0.040(9) 0.064(11) 0.007(9) -0.032(9) -0.004(8)
C35 0.120(17) 0.067(12) 0.033(9) -0.007(9) -0.009(11) 0.041(12)
C36 0.067(15) 0.079(15) 0.123(17) 0.009(14) -0.021(13) 0.012(12)
C61 0.116(14) 0.078(11) 0.085(12) -0.042(10) -0.032(11) 0.008(11)
C62 0.104(14) 0.068(11) 0.084(11) -0.006(10) -0.014(11) -0.022(11)
C63 0.115(14) 0.109(14) 0.105(13) -0.021(12) -0.009(12) 0.001(12)
C64 0.117(14) 0.104(14) 0.102(13) -0.020(11) -0.009(12) 0.011(13)
C65 0.108(15) 0.114(14) 0.072(11) -0.013(11) 0.003(11) -0.024(12)
C66 0.106(14) 0.107(14) 0.090(12) -0.033(11) -0.002(11) -0.001(11)
C67 0.16(2) 0.106(19) 0.19(2) -0.052(17) -0.03(2) 0.020(17)

loop_
_atom_type_symbol
_atom_type_description
_atom_type_scat_dispersion_real
_atom_type_scat_dispersion_imag
_atom_type_scat_source
C C 0.0033 0.0016 'International Tables Vol C Tables 4.2.6.8 and 6.1.1.4'
H H 0.0000 0.0000 'International Tables Vol C Tables 4.2.6.8 and 6.1.1.4'
N N 0.0061 0.0033 'International Tables Vol C Tables 4.2.6.8 and 6.1.1.4'
O O 0.0106 0.0060 'International Tables Vol C Tables 4.2.6.8 and 6.1.1.4'
Si Si 0.0817 0.0704 'International Tables Vol C Tables 4.2.6.8 and 6.1.1.4'
Sm Sm -0.1638 3.4418 'International Tables Vol C Tables 4.2.6.8 and 6.1.1.4'

loop_
_geom_angle_atom_site_label_1
_geom_angle_atom_site_label_2
_geom_angle_atom_site_label_3
_geom_angle
_geom_angle_site_symmetry_1
_geom_angle_site_symmetry_3
_geom_angle_publ_flag
N6 Sm1 O2 91.7(3) . . ?
N6 Sm1 N11 104.3(4) . . ?
O2 Sm1 N11 54.9(3) . . ?
N6 Sm1 O1 129.5(3) . . ?
O2 Sm1 O1 68.2(3) . . ?
N11 Sm1 O1 100.5(3) . . ?
N6 Sm1 N3 89.5(4) . . ?
O2 Sm1 N3 132.0(3) . . ?
N11 Sm1 N3 164.9(3) . . ?
O1 Sm1 N3 74.4(3) . . ?
N6 Sm1 N1 125.9(4) . . ?
O2 Sm1 N1 135.6(3) . . ?
N11 Sm1 N1 89.9(3) . . ?
O1 Sm1 N1 97.0(3) . . ?
N3 Sm1 N1 76.8(3) . . ?
N6 Sm1 C33 100.6(4) . . ?
O2 Sm1 C33 28.0(4) . . ?
N11 Sm1 C33 27.1(4) . . ?
O1 Sm1 C33 82.9(4) . . ?
N3 Sm1 C33 156.5(4) . . ?
N1 Sm1 C33 112.5(4) . . ?
N6 Sm1 C13 155.4(4) . . ?
O2 Sm1 C13 87.6(4) . . ?
N11 Sm1 C13 95.4(4) . . ?
O1 Sm1 C13 29.6(3) . . ?
N3 Sm1 C13 73.0(4) . . ?
N1 Sm1 C13 67.7(4) . . ?
C33 Sm1 C13 90.3(4) . . ?
N6 Sm1 C12 141.8(4) . . ?
O2 Sm1 C12 114.8(4) . . ?
N11 Sm1 C12 113.3(4) . . ?
O1 Sm1 C12 50.2(4) . . ?
N3 Sm1 C12 52.4(4) . . ?
N1 Sm1 C12 50.5(4) . . ?
C33 Sm1 C12 115.8(4) . . ?
C13 Sm1 C12 27.4(4) . . ?
N6 Sm1 Si2 29.8(3) . . ?
O2 Sm1 Si2 112.1(2) . . ?
N11 Sm1 Si2 97.8(2) . . ?
O1 Sm1 Si2 156.6(2) . . ?
N3 Sm1 Si2 91.2(3) . . ?
N1 Sm1 Si2 97.5(3) . . ?
C33 Sm1 Si2 108.1(3) . . ?
C13 Sm1 Si2 160.2(4) . . ?
C12 Sm1 Si2 132.7(3) . . ?
N6 Sm1 Si1 25.3(3) . . ?
O2 Sm1 Si1 71.0(2) . . ?
N11 Sm1 Si1 102.3(2) . . ?
O1 Sm1 Si1 106.6(2) . . ?
N3 Sm1 Si1 92.8(2) . . ?
N1 Sm1 Si1 150.8(2) . . ?
C33 Sm1 Si1 87.8(3) . . ?
C13 Sm1 Si1 135.7(3) . . ?
C12 Sm1 Si1 139.7(3) . . ?
Si2 Sm1 Si1 54.85(13) . . ?
N6 Sm1 Sm2 128.2(3) . . ?
O2 Sm1 Sm2 39.0(2) . . ?
N11 Sm1 Sm2 65.0(2) . . ?
O1 Sm1 Sm2 36.74(19) . . ?
N3 Sm1 Sm2 111.1(3) . . ?
N1 Sm1 Sm2 105.3(2) . . ?
C33 Sm1 Sm2 46.4(3) . . ?
C13 Sm1 Sm2 48.9(3) . . ?
C12 Sm1 Sm2 76.3(3) . . ?
Si2 Sm1 Sm2 150.94(9) . . ?
Si1 Sm1 Sm2 103.93(10) . . ?
N12 Sm2 O1 92.7(4) . . ?
N12 Sm2 N5 103.1(4) . . ?
O1 Sm2 N5 55.1(3) . . ?
N12 Sm2 O2 128.2(4) . . ?
O1 Sm2 O2 68.1(3) . . ?
N5 Sm2 O2 103.2(3) . . ?
N12 Sm2 N9 87.3(5) . . ?
O1 Sm2 N9 128.9(4) . . ?
N5 Sm2 N9 169.0(5) . . ?
O2 Sm2 N9 72.2(4) . . ?
N12 Sm2 N7 126.2(4) . . ?
O1 Sm2 N7 135.4(3) . . ?
N5 Sm2 N7 91.7(4) . . ?
O2 Sm2 N7 96.6(3) . . ?
N9 Sm2 N7 79.1(4) . . ?
N12 Sm2 C33 153.6(4) . . ?
O1 Sm2 C33 85.9(4) . . ?
N5 Sm2 C33 97.7(4) . . ?
O2 Sm2 C33 28.6(3) . . ?
N9 Sm2 C33 73.4(5) . . ?
N7 Sm2 C33 68.5(4) . . ?
N12 Sm2 C13 101.4(4) . . ?
O1 Sm2 C13 28.6(3) . . ?
N5 Sm2 C13 26.6(3) . . ?
O2 Sm2 C13 84.2(3) . . ?
N9 Sm2 C13 155.0(4) . . ?
N7 Sm2 C13 112.5(4) . . ?
C33 Sm2 C13 90.0(4) . . ?
N12 Sm2 C32 138.8(4) . . ?
O1 Sm2 C32 114.4(4) . . ?
N5 Sm2 C32 117.6(4) . . ?
O2 Sm2 C32 49.4(4) . . ?
N9 Sm2 C32 51.7(4) . . ?
N7 Sm2 C32 51.3(4) . . ?
C33 Sm2 C32 29.0(4) . . ?
C13 Sm2 C32 117.4(4) . . ?
N12 Sm2 Si3 30.4(3) . . ?
O1 Sm2 Si3 115.9(2) . . ?
N5 Sm2 Si3 99.7(3) . . ?
O2 Sm2 Si3 153.1(2) . . ?
N9 Sm2 Si3 87.4(4) . . ?
N7 Sm2 Si3 96.6(3) . . ?
C33 Sm2 Si3 157.4(3) . . ?
C13 Sm2 Si3 111.9(3) . . ?
C32 Sm2 Si3 128.5(3) . . ?
N12 Sm2 Sm1 128.3(3) . . ?
O1 Sm2 Sm1 38.6(2) . . ?
N5 Sm2 Sm1 67.2(3) . . ?
O2 Sm2 Sm1 37.02(18) . . ?
N9 Sm2 Sm1 109.2(3) . . ?
N7 Sm2 Sm1 105.2(2) . . ?
C33 Sm2 Sm1 47.5(3) . . ?
C13 Sm2 Sm1 47.4(3) . . ?
C32 Sm2 Sm1 76.4(3) . . ?
Si3 Sm2 Sm1 154.56(13) . . ?
N6 Si1 C18 111.8(14) . . ?
N6 Si1 C19 115.6(9) . . ?
C18 Si1 C19 100.6(14) . . ?
N6 Si1 C18A 114.2(13) . . ?
C18 Si1 C18A 20.7(16) . . ?
C19 Si1 C18A 115.0(14) . . ?
N6 Si1 Sm1 35.8(4) . . ?
C18 Si1 Sm1 114.6(12) . . ?
C19 Si1 Sm1 140.8(8) . . ?
C18A Si1 Sm1 103.7(12) . . ?
N6 Si2 C21 117.4(8) . . ?
N6 Si2 C20 118.7(8) . . ?
C21 Si2 C20 103.4(9) . . ?
N6 Si2 Sm1 42.8(4) . . ?
C21 Si2 Sm1 129.4(7) . . ?
C20 Si2 Sm1 127.0(6) . . ?
C39 Si3 N12 118.3(11) . . ?
C39 Si3 C38 107.0(12) . . ?
N12 Si3 C38 116.0(9) . . ?
C39 Si3 Sm2 133.7(9) . . ?
N12 Si3 Sm2 41.4(5) . . ?
C38 Si3 Sm2 119.3(8) . . ?
N12 Si4 C41 113.4(8) . . ?
N12 Si4 C40 109.0(7) . . ?
C41 Si4 C40 105.8(8) . . ?
C3 N1 N2 104.8(11) . . ?
C3 N1 Sm1 148.8(10) . . ?
N2 N1 Sm1 106.0(7) . . ?
C1 N2 N1 113.2(12) . . ?
C1 N2 C12 128.5(13) . . ?
N1 N2 C12 118.1(10) . . ?
C8 N3 N4 104.5(11) . . ?
C8 N3 Sm1 146.5(9) . . ?
N4 N3 Sm1 102.7(7) . . ?
C6 N4 N3 111.6(11) . . ?
C6 N4 C12 128.4(12) . . ?
N3 N4 C12 119.9(11) . . ?
C13 N5 C14 117.0(12) . . ?
C13 N5 Sm2 95.2(9) . . ?
C14 N5 Sm2 147.7(9) . . ?
Si2 N6 Si1 132.6(7) . . ?
Si2 N6 Sm1 107.4(5) . . ?
Si1 N6 Sm1 118.8(6) . . ?
C24 N7 N8 107.5(12) . . ?
C24 N7 Sm2 148.5(11) . . ?
N8 N7 Sm2 103.3(7) . . ?
C22 N8 N7 111.7(11) . . ?
C22 N8 C32 130.6(13) . . ?
N7 N8 C32 117.5(12) . . ?
C29 N9 N10 107.3(17) . . ?
C29 N9 Sm2 139.3(15) . . ?
N10 N9 Sm2 101.8(8) . . ?
C32 N10 C27 135.8(19) . . ?
C32 N10 N9 118.5(12) . . ?
C27 N10 N9 105.1(16) . . ?
C33 N11 C34 120.3(12) . . ?
C33 N11 Sm1 92.7(9) . . ?
C34 N11 Sm1 147.0(8) . . ?
Si3 N12 Si4 125.9(9) . . ?
Si3 N12 Sm2 108.2(6) . . ?
Si4 N12 Sm2 125.8(7) . . ?
C13 O1 Sm2 97.4(8) . . ?
C13 O1 Sm1 89.8(7) . . ?
Sm2 O1 Sm1 104.6(3) . . ?
C33 O2 Sm1 95.3(9) . . ?
C33 O2 Sm2 88.1(7) . . ?
Sm1 O2 Sm2 104.0(3) . . ?
N2 C1 C2 105.3(14) . . ?
N2 C1 C4 124.7(15) . . ?
C2 C1 C4 130.0(14) . . ?
C1 C2 C3 106.2(14) . . ?
N1 C3 C2 110.3(14) . . ?
N1 C3 C5 125.0(15) . . ?
C2 C3 C5 124.7(14) . . ?
N4 C6 C7 106.4(15) . . ?
N4 C6 C9 120.8(14) . . ?
C7 C6 C9 132.8(16) . . ?
C6 C7 C8 109.2(14) . . ?
N3 C8 C7 108.2(13) . . ?
N3 C8 C10 122.5(13) . . ?
C7 C8 C10 129.2(13) . . ?
C13 C12 N4 117.6(13) . . ?
C13 C12 N2 118.4(12) . . ?
N4 C12 N2 112.5(12) . . ?
C13 C12 Sm1 68.8(8) . . ?
N4 C12 Sm1 82.2(7) . . ?
N2 C12 Sm1 85.4(7) . . ?
N5 C13 C12 131.7(13) . . ?
N5 C13 O1 111.6(14) . . ?
C12 C13 O1 116.6(13) . . ?
N5 C13 Sm1 119.7(10) . . ?
C12 C13 Sm1 83.8(8) . . ?
O1 C13 Sm1 60.5(6) . . ?
N5 C13 Sm2 58.1(8) . . ?
C12 C13 Sm2 167.2(10) . . ?
O1 C13 Sm2 54.0(7) . . ?
Sm1 C13 Sm2 83.7(4) . . ?
C15 C14 N5 113.6(12) . . ?
C15 C14 C16 112.9(14) . . ?
N5 C14 C16 109.5(15) . . ?
C17 C16 C14 114.6(19) . . ?
N8 C22 C23 106.8(15) . . ?
N8 C22 C25 124.1(13) . . ?
C23 C22 C25 129.2(15) . . ?
C22 C23 C24 105.6(15) . . ?
N7 C24 C26 124.8(15) . . ?
N7 C24 C23 108.3(14) . . ?
C26 C24 C23 126.9(14) . . ?
C28 C27 N10 104(2) . . ?
C28 C27 C30 144(3) . . ?
N10 C27 C30 112(2) . . ?
C29 C28 C27 117(3) . . ?
C28 C29 N9 106(3) . . ?
C28 C29 C31 126(3) . . ?
N9 C29 C31 127(3) . . ?
N10 C32 C33 118.0(14) . . ?
N10 C32 N8 115.5(12) . . ?
C33 C32 N8 118.1(12) . . ?
N10 C32 Sm2 85.1(9) . . ?
C33 C32 Sm2 68.5(8) . . ?
N8 C32 Sm2 87.6(8) . . ?
N11 C33 O2 116.7(14) . . ?
N11 C33 C32 130.5(14) . . ?
O2 C33 C32 112.8(15) . . ?
N11 C33 Sm2 118.1(9) . . ?
O2 C33 Sm2 63.3(7) . . ?
C32 C33 Sm2 82.5(9) . . ?
N11 C33 Sm1 60.2(8) . . ?
O2 C33 Sm1 56.7(7) . . ?
C32 C33 Sm1 167.4(12) . . ?
Sm2 C33 Sm1 86.1(4) . . ?
N11 C34 C35 108.6(12) . . ?
N11 C34 C36 109.4(14) . . ?
C35 C34 C36 111.2(14) . . ?
C37 C36 C34 110.5(19) . . ?
C66 C61 C62 123.4(16) . . ?
C66 C61 C67 122(2) . . ?
C62 C61 C67 114(2) . . ?
C63 C62 C61 118.5(14) . . ?
C62 C63 C64 120.1(13) . . ?
C65 C64 C63 118.3(13) . . ?
C64 C65 C66 123.3(15) . . ?
C61 C66 C65 116.2(14) . . ?

loop_
_geom_bond_atom_site_label_1
_geom_bond_atom_site_label_2
_geom_bond_distance
_geom_bond_site_symmetry_2
_geom_bond_publ_flag
Sm1 N6 2.294(10) . ?
Sm1 O2 2.366(8) . ?
Sm1 N11 2.449(11) . ?
Sm1 O1 2.460(8) . ?
Sm1 N3 2.526(11) . ?
Sm1 N1 2.596(10) . ?
Sm1 C33 2.818(16) . ?
Sm1 C13 2.825(13) . ?
Sm1 C12 3.012(13) . ?
Sm1 Si2 3.221(5) . ?
Sm1 Si1 3.432(5) . ?
Sm1 Sm2 3.813(2) . ?
Sm2 N12 2.230(13) . ?
Sm2 O1 2.358(8) . ?
Sm2 N5 2.465(11) . ?
Sm2 O2 2.472(8) . ?
Sm2 N9 2.523(13) . ?
Sm2 N7 2.611(10) . ?
Sm2 C33 2.767(15) . ?
Sm2 C13 2.890(17) . ?
Sm2 C32 2.949(15) . ?
Sm2 Si3 3.205(7) . ?
Si1 N6 1.676(12) . ?
Si1 C18 1.79(4) . ?
Si1 C19 1.85(2) . ?
Si1 C18A 1.93(4) . ?
Si2 N6 1.677(12) . ?
Si2 C21 1.796(19) . ?
Si2 C20 1.822(16) . ?
Si3 C39 1.67(2) . ?
Si3 N12 1.708(13) . ?
Si3 C38 1.91(2) . ?
Si4 N12 1.695(13) . ?
Si4 C41 1.847(18) . ?
Si4 C40 1.852(15) . ?
N1 C3 1.296(16) . ?
N1 N2 1.353(14) . ?
N2 C1 1.336(16) . ?
N2 C12 1.467(17) . ?
N3 C8 1.335(15) . ?
N3 N4 1.420(14) . ?
N4 C6 1.326(17) . ?
N4 C12 1.447(17) . ?
N5 C13 1.302(17) . ?
N5 C14 1.487(16) . ?
N7 C24 1.309(16) . ?
N7 N8 1.394(14) . ?
N8 C22 1.334(17) . ?
N8 C32 1.443(18) . ?
N9 C29 1.35(3) . ?
N9 N10 1.435(18) . ?
N10 C32 1.377(18) . ?
N10 C27 1.387(19) . ?
N11 C33 1.283(17) . ?
N11 C34 1.487(17) . ?
O1 C13 1.397(14) . ?
O2 C33 1.327(16) . ?
C1 C2 1.35(2) . ?
C1 C4 1.481(19) . ?
C2 C3 1.416(19) . ?
C3 C5 1.47(2) . ?
C6 C7 1.340(19) . ?
C6 C9 1.50(2) . ?
C7 C8 1.413(19) . ?
C8 C10 1.479(19) . ?
C12 C13 1.40(2) . ?
C14 C15 1.49(2) . ?
C14 C16 1.52(2) . ?
C16 C17 1.558(18) . ?
C22 C23 1.396(18) . ?
C22 C25 1.460(19) . ?
C23 C24 1.47(2) . ?
C24 C26 1.444(19) . ?
C27 C28 1.32(3) . ?
C27 C30 1.50(3) . ?
C28 C29 1.25(5) . ?
C29 C31 1.43(3) . ?
C32 C33 1.44(2) . ?
C34 C35 1.50(2) . ?
C34 C36 1.49(2) . ?
C36 C37 1.498(17) . ?
C61 C66 1.33(3) . ?
C61 C62 1.377(15) . ?
C61 C67 1.54(3) . ?
C62 C63 1.347(14) . ?
C63 C64 1.375(15) . ?
C64 C65 1.353(14) . ?
C65 C66 1.359(15) . ?

loop_
_platon_squeeze_void_nr
_platon_squeeze_void_average_x
_platon_squeeze_void_average_y
_platon_squeeze_void_average_z
_platon_squeeze_void_volume
_platon_squeeze_void_count_electrons
_platon_squeeze_void_content
1 0.000 0.000 0.000 224 77 ' '
2 0.183 0.227 0.260 7 2 ' '
3 0.241 0.159 0.344 8 2 ' '
4 0.500 0.500 0.500 224 76 ' '
5 0.258 0.659 0.156 8 2 ' '
6 0.317 0.727 0.240 7 3 ' '
7 0.683 0.273 0.760 7 2 ' '
8 0.741 0.341 0.844 8 2 ' '
9 0.758 0.841 0.656 8 2 ' '
10 0.817 0.773 0.740 7 3 ' '
